data_4339805
loop_
_publ_author_name
'Evans, William J.'
'Miller, Kevin A.'
'Ziller, Joseph W.'
'Greaves, John'

_publ_section_title
;
 Analysis of uranium azide and nitride complexes by atmospheric pressure
 chemical ionization mass spectrometry.
;
_journal_issue 19
_journal_name_full 'Inorganic chemistry'
_journal_page_first 8008
_journal_page_last 8018
_journal_paper_doi 10.1021/ic7006099
_journal_volume 46
_journal_year 2007
_chemical_formula_sum 'C36 H59 I6 N U3'
_chemical_formula_weight 1981.33
_chemical_name_systematic
; 
 ? 
;
_space_group_IT_number 14
_symmetry_cell_setting monoclinic
_symmetry_space_group_name_Hall '-P 2yn'
_symmetry_space_group_name_H-M 'P 1 21/n 1'
_atom_sites_solution_hydrogens geom
_atom_sites_solution_primary direct
_atom_sites_solution_secondary difmap
_audit_creation_method SHELXTL
_cell_angle_alpha 90.00
_cell_angle_beta 109.486(2)
_cell_angle_gamma 90.00
_cell_formula_units_Z 4
_cell_length_a 12.3088(12)
_cell_length_b 25.188(2)
_cell_length_c 16.3565(16)
_cell_measurement_temperature 163(2)
_cell_volume 4780.6(8)
_computing_cell_refinement 'Bruker SMART/SAINT'
_computing_data_collection 'Bruker SMART'
_computing_data_reduction 'Bruker SAINT'
_computing_molecular_graphics 'Bruker SHELXTL'
_computing_publication_material 'Bruker SHELXTL'
_computing_structure_refinement 'Bruker SHELXTL'
_computing_structure_solution 'Bruker SHELXTL'
_diffrn_ambient_temperature 163(2)
_diffrn_measured_fraction_theta_full 0.993
_diffrn_measured_fraction_theta_max 0.993
_diffrn_measurement_device_type 'CCD area detector'
_diffrn_measurement_method 'phi and omega scans'
_diffrn_radiation_monochromator graphite
_diffrn_radiation_source 'normal-focus sealed tube'
_diffrn_radiation_type MoK\a
_diffrn_radiation_wavelength 0.71073
_diffrn_reflns_av_R_equivalents 0.0353
_diffrn_reflns_av_sigmaI/netI 0.0242
_diffrn_reflns_limit_h_max 16
_diffrn_reflns_limit_h_min -16
_diffrn_reflns_limit_k_max 33
_diffrn_reflns_limit_k_min -33
_diffrn_reflns_limit_l_max 21
_diffrn_reflns_limit_l_min -21
_diffrn_reflns_number 60796
_diffrn_reflns_theta_full 28.31
_diffrn_reflns_theta_max 28.31
_diffrn_reflns_theta_min 1.55
_diffrn_standards_decay_% '< 1.0'
_diffrn_standards_interval_count 'initial 50 frames recollected'
_diffrn_standards_number '50 frames'
_exptl_absorpt_coefficient_mu 14.036
_exptl_absorpt_correction_T_max 0.3074
_exptl_absorpt_correction_T_min 0.1108
_exptl_absorpt_correction_type multi-scan
_exptl_absorpt_process_details 'Bruker SADABS'
_exptl_crystal_colour 'dark red'
_exptl_crystal_density_diffrn 2.753
_exptl_crystal_density_meas ?
_exptl_crystal_density_method 'not measured'
_exptl_crystal_description 'multi-faceted polyhedra'
_exptl_crystal_F_000 3504
_exptl_crystal_size_max 0.28
_exptl_crystal_size_mid 0.21
_exptl_crystal_size_min 0.11
_refine_diff_density_max 1.226
_refine_diff_density_min -0.900
_refine_diff_density_rms 0.162
_refine_ls_extinction_method none
_refine_ls_goodness_of_fit_ref 1.127
_refine_ls_hydrogen_treatment constr
_refine_ls_matrix_type full
_refine_ls_number_parameters 430
_refine_ls_number_reflns 11815
_refine_ls_number_restraints 0
_refine_ls_restrained_S_all 1.127
_refine_ls_R_factor_all 0.0281
_refine_ls_R_factor_gt 0.0215
_refine_ls_shift/su_max 0.002
_refine_ls_shift/su_mean 0.000
_refine_ls_structure_factor_coef Fsqd
_refine_ls_weighting_details 'calc w=1/[\s^2^(Fo^2^)+(0.0126P)^2^+13.2267P] where P=(Fo^2^+2Fc^2^)/3'
_refine_ls_weighting_scheme calc
_refine_ls_wR_factor_gt 0.0437
_refine_ls_wR_factor_ref 0.0456
_reflns_number_gt 10448
_reflns_number_total 11815
_reflns_threshold_expression >2sigma(I)
_cod_data_source_file ic7006099-file004.cif
_cod_data_source_block kam16
_cod_depositor_comments
;
The following automatic conversions were performed:

'_symmetry_cell_setting' value 'Monoclinic' changed to 'monoclinic'
according to
/usr/data/users/saulius/automatic-downloads/retrospective/ACS/lib/dictionaries/cif_core.dic
dictionary named 'cif_core.dic' version 2.4.2 from 2011-04-26.

Automatic conversion script
Id: cif_fix_values 2281 2013-09-26 08:29:07Z andrius 

The following automatic conversions were performed:

'_exptl_crystal_density_meas' value 'n/a' was changed to '?' - the
value is perceived as not measured.

Automatic conversion script
Id: cif_fix_values 3008 2015-01-20 13:52:24Z robertas 
;
_cod_original_sg_symbol_H-M P2(1)/n
_cod_database_code 4339805

loop_
_symmetry_equiv_pos_as_xyz
'x, y, z'
'-x+1/2, y+1/2, -z+1/2'
'-x, -y, -z'
'x-1/2, -y-1/2, z-1/2'

loop_
_atom_site_label
_atom_site_type_symbol
_atom_site_fract_x
_atom_site_fract_y
_atom_site_fract_z
_atom_site_U_iso_or_equiv
_atom_site_adp_type
_atom_site_occupancy
_atom_site_symmetry_multiplicity
_atom_site_calc_flag
_atom_site_refinement_flags
U1 U 0.306389(12) 0.060750(6) 0.743018(9) 0.01206(3) Uani 1 1 d .
U2 U 0.347950(13) -0.085640(6) 0.761655(9) 0.01291(3) Uani 1 1 d .
U3 U 0.588793(12) 0.000937(6) 0.755040(9) 0.01295(3) Uani 1 1 d .
I1 I 0.24324(3) -0.013928(11) 0.875294(18) 0.02158(6) Uani 1 1 d .
I2 I 0.15071(2) -0.023657(11) 0.612913(17) 0.01871(6) Uani 1 1 d .
I3 I 0.60142(2) -0.086795(12) 0.896431(17) 0.02139(6) Uani 1 1 d .
I4 I 0.48869(2) -0.096421(11) 0.632302(17) 0.01955(6) Uani 1 1 d .
I5 I 0.55043(2) 0.092483(11) 0.876722(17) 0.01916(6) Uani 1 1 d .
I6 I 0.43957(2) 0.079660(11) 0.610472(17) 0.01739(6) Uani 1 1 d .
N1 N 0.4148(3) -0.00792(13) 0.7556(2) 0.0155(7) Uani 1 1 d .
C1 C 0.1470(4) 0.12452(17) 0.7803(3) 0.0176(8) Uani 1 1 d .
C2 C 0.1015(4) 0.11577(17) 0.6895(3) 0.0192(9) Uani 1 1 d .
C3 C 0.1748(4) 0.14144(16) 0.6510(3) 0.0174(8) Uani 1 1 d .
C4 C 0.2655(4) 0.16672(16) 0.7174(3) 0.0162(8) Uani 1 1 d .
C5 C 0.2485(3) 0.15567(16) 0.7978(3) 0.0153(8) Uani 1 1 d .
C6 C 0.0889(4) 0.11160(19) 0.8456(3) 0.0249(10) Uani 1 1 d .
H6A H 0.1474 0.1038 0.9017 0.037 Uiso 1 1 calc R
H6B H 0.0388 0.0806 0.8258 0.037 Uiso 1 1 calc R
H6C H 0.0425 0.1420 0.8517 0.037 Uiso 1 1 calc R
C7 C -0.0134(4) 0.0912(2) 0.6416(3) 0.0282(11) Uani 1 1 d .
H7A H -0.0733 0.1186 0.6282 0.042 Uiso 1 1 calc R
H7B H -0.0308 0.0637 0.6777 0.042 Uiso 1 1 calc R
H7C H -0.0112 0.0753 0.5875 0.042 Uiso 1 1 calc R
C8 C 0.1518(4) 0.14435(19) 0.5541(3) 0.0245(10) Uani 1 1 d .
H8A H 0.1322 0.1089 0.5286 0.037 Uiso 1 1 calc R
H8B H 0.2209 0.1573 0.5433 0.037 Uiso 1 1 calc R
H8C H 0.0875 0.1687 0.5276 0.037 Uiso 1 1 calc R
C9 C 0.3579(4) 0.20245(17) 0.7064(3) 0.0225(9) Uani 1 1 d .
H9A H 0.3578 0.2001 0.6466 0.034 Uiso 1 1 calc R
H9B H 0.4332 0.1913 0.7463 0.034 Uiso 1 1 calc R
H9C H 0.3427 0.2392 0.7193 0.034 Uiso 1 1 calc R
C10 C 0.3146(4) 0.17922(19) 0.8844(3) 0.0230(9) Uani 1 1 d .
H10A H 0.2695 0.2080 0.8977 0.035 Uiso 1 1 calc R
H10B H 0.3880 0.1933 0.8828 0.035 Uiso 1 1 calc R
H10C H 0.3293 0.1518 0.9292 0.035 Uiso 1 1 calc R
C11 C 0.1745(4) -0.15738(17) 0.7372(3) 0.0189(9) Uani 1 1 d .
C12 C 0.2394(4) -0.17586(16) 0.6858(3) 0.0178(8) Uani 1 1 d .
C13 C 0.3479(4) -0.19447(17) 0.7450(3) 0.0186(9) Uani 1 1 d .
C14 C 0.3476(4) -0.18587(17) 0.8304(3) 0.0186(9) Uani 1 1 d .
C15 C 0.2400(4) -0.16309(17) 0.8257(3) 0.0184(9) Uani 1 1 d .
C16 C 0.0484(4) -0.1406(2) 0.7038(3) 0.0282(10) Uani 1 1 d .
H16A H 0.0008 -0.1687 0.7158 0.042 Uiso 1 1 calc R
H16B H 0.0245 -0.1344 0.6411 0.042 Uiso 1 1 calc R
H16C H 0.0388 -0.1078 0.7330 0.042 Uiso 1 1 calc R
C17 C 0.1996(4) -0.17816(19) 0.5884(3) 0.0250(10) Uani 1 1 d .
H17A H 0.1387 -0.2049 0.5677 0.037 Uiso 1 1 calc R
H17B H 0.2646 -0.1877 0.5694 0.037 Uiso 1 1 calc R
H17C H 0.1696 -0.1434 0.5645 0.037 Uiso 1 1 calc R
C18 C 0.4399(4) -0.22374(18) 0.7223(3) 0.0274(10) Uani 1 1 d .
H18A H 0.5153 -0.2084 0.7543 0.041 Uiso 1 1 calc R
H18B H 0.4258 -0.2207 0.6599 0.041 Uiso 1 1 calc R
H18C H 0.4388 -0.2613 0.7379 0.041 Uiso 1 1 calc R
C19 C 0.4361(4) -0.20659(19) 0.9115(3) 0.0301(11) Uani 1 1 d .
H19A H 0.4106 -0.2409 0.9268 0.045 Uiso 1 1 calc R
H19B H 0.4454 -0.1813 0.9590 0.045 Uiso 1 1 calc R
H19C H 0.5099 -0.2110 0.9017 0.045 Uiso 1 1 calc R
C20 C 0.1978(5) -0.1558(2) 0.9008(3) 0.0293(11) Uani 1 1 d .
H20A H 0.1360 -0.1293 0.8860 0.044 Uiso 1 1 calc R
H20B H 0.2615 -0.1437 0.9514 0.044 Uiso 1 1 calc R
H20C H 0.1684 -0.1897 0.9143 0.044 Uiso 1 1 calc R
C21 C 0.7684(3) 0.06109(18) 0.7491(3) 0.0168(8) Uani 1 1 d .
C22 C 0.7463(4) 0.02658(18) 0.6774(3) 0.0191(9) Uani 1 1 d .
C23 C 0.7780(4) -0.02534(19) 0.7086(3) 0.0210(9) Uani 1 1 d .
C24 C 0.8203(4) -0.02301(19) 0.8001(3) 0.0213(9) Uani 1 1 d .
C25 C 0.8133(3) 0.03019(19) 0.8249(3) 0.0203(9) Uani 1 1 d .
C26 C 0.7561(4) 0.12041(19) 0.7449(3) 0.0262(10) Uani 1 1 d .
H26A H 0.8300 0.1366 0.7486 0.039 Uiso 1 1 calc R
H26B H 0.7328 0.1329 0.7934 0.039 Uiso 1 1 calc R
H26C H 0.6974 0.1305 0.6900 0.039 Uiso 1 1 calc R
C27 C 0.7071(4) 0.0416(2) 0.5825(3) 0.0255(10) Uani 1 1 d .
H27A H 0.6868 0.0793 0.5761 0.038 Uiso 1 1 calc R
H27B H 0.6397 0.0203 0.5506 0.038 Uiso 1 1 calc R
H27C H 0.7696 0.0348 0.5592 0.038 Uiso 1 1 calc R
C28 C 0.7845(4) -0.0718(2) 0.6524(3) 0.0319(11) Uani 1 1 d .
H28A H 0.7198 -0.0703 0.5977 0.048 Uiso 1 1 calc R
H28B H 0.7807 -0.1050 0.6826 0.048 Uiso 1 1 calc R
H28C H 0.8573 -0.0705 0.6403 0.048 Uiso 1 1 calc R
C29 C 0.8792(4) -0.0679(2) 0.8606(3) 0.0342(12) Uani 1 1 d .
H29A H 0.9618 -0.0676 0.8689 0.051 Uiso 1 1 calc R
H29B H 0.8458 -0.1019 0.8353 0.051 Uiso 1 1 calc R
H29C H 0.8679 -0.0631 0.9167 0.051 Uiso 1 1 calc R
C30 C 0.8602(4) 0.0507(2) 0.9175(3) 0.0257(10) Uani 1 1 d .
H30A H 0.8286 0.0294 0.9545 0.039 Uiso 1 1 calc R
H30B H 0.8379 0.0879 0.9190 0.039 Uiso 1 1 calc R
H30C H 0.9445 0.0478 0.9386 0.039 Uiso 1 1 calc R
C31 C 0.2644(6) -0.2577(3) 0.3795(5) 0.062(2) Uani 1 1 d .
H31A H 0.2131 -0.2349 0.3347 0.093 Uiso 1 1 calc R
H31B H 0.2312 -0.2636 0.4256 0.093 Uiso 1 1 calc R
H31C H 0.2736 -0.2919 0.3539 0.093 Uiso 1 1 calc R
C32 C 0.3807(6) -0.2313(3) 0.4173(4) 0.0565(18) Uani 1 1 d .
H32A H 0.4127 -0.2247 0.3701 0.068 Uiso 1 1 calc R
H32B H 0.3705 -0.1965 0.4418 0.068 Uiso 1 1 calc R
C33 C 0.4654(5) -0.2636(2) 0.4867(4) 0.0419(14) Uani 1 1 d .
H33A H 0.4760 -0.2981 0.4613 0.050 Uiso 1 1 calc R
H33B H 0.4314 -0.2711 0.5325 0.050 Uiso 1 1 calc R
C34 C 0.5825(5) -0.2388(2) 0.5287(4) 0.0408(13) Uani 1 1 d .
H34A H 0.6180 -0.2329 0.4833 0.049 Uiso 1 1 calc R
H34B H 0.5715 -0.2036 0.5516 0.049 Uiso 1 1 calc R
C35 C 0.6644(5) -0.2696(2) 0.6000(4) 0.0455(15) Uani 1 1 d .
H35A H 0.6711 -0.3058 0.5785 0.055 Uiso 1 1 calc R
H35B H 0.6321 -0.2730 0.6476 0.055 Uiso 1 1 calc R
C36 C 0.7862(6) -0.2453(3) 0.6369(4) 0.0566(18) Uani 1 1 d .
H36A H 0.8347 -0.2680 0.6835 0.085 Uiso 1 1 calc R
H36B H 0.7811 -0.2098 0.6599 0.085 Uiso 1 1 calc R
H36C H 0.8202 -0.2427 0.5907 0.085 Uiso 1 1 calc R

loop_
_atom_site_aniso_label
_atom_site_aniso_U_11
_atom_site_aniso_U_22
_atom_site_aniso_U_33
_atom_site_aniso_U_23
_atom_site_aniso_U_13
_atom_site_aniso_U_12
U1 0.01198(7) 0.00992(7) 0.01445(7) 0.00032(5) 0.00465(5) 0.00064(5)
U2 0.01336(7) 0.00964(7) 0.01527(7) 0.00011(5) 0.00417(5) -0.00082(5)
U3 0.01080(7) 0.01278(7) 0.01506(7) 0.00028(5) 0.00401(5) 0.00011(5)
I1 0.03247(16) 0.01709(14) 0.02098(13) 0.00147(11) 0.01664(12) 0.00064(11)
I2 0.01867(13) 0.01661(13) 0.01681(12) -0.00145(10) 0.00054(10) 0.00006(10)
I3 0.01894(14) 0.02238(15) 0.01868(13) 0.00683(11) 0.00074(10) -0.00120(11)
I4 0.02322(14) 0.01862(14) 0.01826(13) -0.00436(10) 0.00885(11) -0.00176(11)
I5 0.01674(13) 0.01973(14) 0.01882(13) -0.00573(10) 0.00302(10) -0.00046(11)
I6 0.01728(13) 0.01944(14) 0.01646(12) 0.00382(10) 0.00696(10) 0.00236(10)
N1 0.0149(17) 0.0116(17) 0.0195(17) -0.0003(13) 0.0050(14) 0.0003(13)
C1 0.019(2) 0.014(2) 0.022(2) 0.0007(16) 0.0102(17) 0.0032(16)
C2 0.018(2) 0.018(2) 0.020(2) -0.0005(17) 0.0045(17) 0.0056(17)
C3 0.020(2) 0.012(2) 0.0172(19) 0.0028(16) 0.0021(16) 0.0077(16)
C4 0.020(2) 0.0083(19) 0.021(2) 0.0027(15) 0.0066(16) 0.0042(16)
C5 0.0159(19) 0.0096(19) 0.0195(19) -0.0016(15) 0.0048(16) 0.0060(15)
C6 0.024(2) 0.025(2) 0.032(2) 0.000(2) 0.018(2) 0.0027(19)
C7 0.015(2) 0.032(3) 0.036(3) -0.008(2) 0.0055(19) 0.0021(19)
C8 0.029(2) 0.026(3) 0.016(2) 0.0011(18) 0.0044(18) 0.009(2)
C9 0.026(2) 0.014(2) 0.030(2) 0.0020(18) 0.0122(19) -0.0029(18)
C10 0.026(2) 0.023(2) 0.019(2) -0.0056(18) 0.0050(18) 0.0034(19)
C11 0.016(2) 0.012(2) 0.028(2) 0.0011(17) 0.0060(17) -0.0026(16)
C12 0.020(2) 0.012(2) 0.020(2) -0.0014(16) 0.0044(17) -0.0025(16)
C13 0.019(2) 0.012(2) 0.024(2) -0.0004(16) 0.0065(17) -0.0045(16)
C14 0.021(2) 0.011(2) 0.021(2) 0.0040(16) 0.0027(17) -0.0046(17)
C15 0.023(2) 0.013(2) 0.018(2) 0.0010(16) 0.0059(17) -0.0065(17)
C16 0.022(2) 0.023(2) 0.039(3) 0.002(2) 0.010(2) -0.0025(19)
C17 0.030(3) 0.019(2) 0.021(2) -0.0030(18) 0.0033(19) -0.0008(19)
C18 0.025(2) 0.014(2) 0.043(3) -0.002(2) 0.010(2) 0.0039(19)
C19 0.028(3) 0.020(2) 0.034(3) 0.010(2) -0.001(2) -0.002(2)
C20 0.039(3) 0.025(3) 0.029(2) -0.001(2) 0.019(2) -0.007(2)
C21 0.0109(18) 0.023(2) 0.0171(19) 0.0000(17) 0.0051(15) -0.0017(16)
C22 0.014(2) 0.027(2) 0.019(2) -0.0039(18) 0.0082(16) -0.0036(17)
C23 0.0113(19) 0.027(2) 0.026(2) -0.0013(19) 0.0076(17) 0.0015(17)
C24 0.0098(19) 0.026(2) 0.027(2) 0.0017(19) 0.0048(17) 0.0021(17)
C25 0.0106(19) 0.029(2) 0.021(2) 0.0035(18) 0.0044(16) -0.0013(17)
C26 0.022(2) 0.027(3) 0.032(2) -0.001(2) 0.0114(19) -0.0080(19)
C27 0.018(2) 0.040(3) 0.020(2) -0.001(2) 0.0092(18) -0.002(2)
C28 0.020(2) 0.037(3) 0.040(3) -0.010(2) 0.011(2) 0.004(2)
C29 0.016(2) 0.042(3) 0.041(3) 0.015(2) 0.005(2) 0.008(2)
C30 0.019(2) 0.039(3) 0.018(2) -0.0015(19) 0.0051(17) -0.004(2)
C31 0.047(4) 0.072(5) 0.058(4) 0.009(4) 0.005(3) -0.017(4)
C32 0.055(4) 0.059(4) 0.052(4) 0.017(3) 0.013(3) -0.006(3)
C33 0.050(4) 0.045(4) 0.033(3) 0.004(3) 0.017(3) 0.011(3)
C34 0.052(4) 0.037(3) 0.036(3) -0.009(2) 0.017(3) 0.005(3)
C35 0.059(4) 0.037(3) 0.044(3) 0.005(3) 0.022(3) 0.002(3)
C36 0.051(4) 0.046(4) 0.059(4) 0.009(3) 0.000(3) -0.005(3)

loop_
_atom_type_symbol
_atom_type_description
_atom_type_scat_dispersion_real
_atom_type_scat_dispersion_imag
_atom_type_scat_source
C C 0.0033 0.0016 'International Tables Vol C Tables 4.2.6.8 and 6.1.1.4'
H H 0.0000 0.0000 'International Tables Vol C Tables 4.2.6.8 and 6.1.1.4'
N N 0.0061 0.0033 'International Tables Vol C Tables 4.2.6.8 and 6.1.1.4'
I I -0.4742 1.8119 'International Tables Vol C Tables 4.2.6.8 and 6.1.1.4'
U U -9.6767 9.6646 'International Tables Vol C Tables 4.2.6.8 and 6.1.1.4'

loop_
_geom_angle_atom_site_label_1
_geom_angle_atom_site_label_2
_geom_angle_atom_site_label_3
_geom_angle
Cnt1 U1 N1 178.1
Cnt1 U1 I1 106.7
Cnt1 U1 I2 106.0
Cnt1 U1 I5 105.1
Cnt1 U1 I6 103.4
Cnt2 U2 N1 178.6
Cnt2 U2 I1 105.9
Cnt2 U2 I2 105.1
Cnt2 U2 I3 106.1
Cnt2 U2 I4 103.9
Cnt3 U3 N1 178.1
Cnt3 U3 I3 107.4
Cnt3 U3 I4 105.6
Cnt3 U3 I5 105.6
Cnt3 U3 I6 103.4
N1 U1 C3 152.82(13)
N1 U1 C4 151.60(13)
C3 U1 C4 30.29(12)
N1 U1 C5 153.37(12)
C3 U1 C5 49.81(12)
C4 U1 C5 30.35(12)
N1 U1 C2 155.26(13)
C3 U1 C2 30.00(13)
C4 U1 C2 49.81(13)
C5 U1 C2 49.58(12)
N1 U1 C1 155.70(13)
C3 U1 C1 49.50(12)
C4 U1 C1 49.78(12)
C5 U1 C1 30.01(12)
C2 U1 C1 29.87(12)
N1 U1 I1 75.04(9)
C3 U1 I1 126.01(9)
C4 U1 I1 127.96(9)
C5 U1 I1 98.38(9)
C2 U1 I1 96.27(9)
C1 U1 I1 80.75(9)
N1 U1 I6 74.92(9)
C3 U1 I6 81.79(9)
C4 U1 I6 81.85(9)
C5 U1 I6 110.21(9)
C2 U1 I6 109.62(9)
C1 U1 I6 129.38(9)
I1 U1 I6 149.722(9)
N1 U1 I2 74.99(9)
C3 U1 I2 90.84(9)
C4 U1 I2 121.07(9)
C5 U1 I2 130.07(9)
C2 U1 I2 80.74(9)
C1 U1 I2 102.97(9)
I1 U1 I2 80.095(11)
I6 U1 I2 88.637(10)
N1 U1 I5 73.88(9)
C3 U1 I5 116.46(9)
C4 U1 I5 86.74(9)
C5 U1 I5 81.02(9)
C2 U1 I5 130.47(9)
C1 U1 I5 106.31(9)
I1 U1 I5 94.056(10)
I6 U1 I5 81.162(11)
I2 U1 I5 148.788(9)
N1 U1 U2 29.75(9)
C3 U1 U2 145.72(9)
C4 U1 U2 175.84(9)
C5 U1 U2 152.20(9)
C2 U1 U2 127.69(9)
C1 U1 U2 130.37(9)
I1 U1 U2 53.940(7)
I6 U1 U2 96.716(7)
I2 U1 U2 54.887(7)
I5 U1 U2 96.922(7)
N1 U1 U3 29.99(9)
C3 U1 U3 134.68(9)
C4 U1 U3 121.66(9)
C5 U1 U3 132.58(9)
C2 U1 U3 163.40(9)
C1 U1 U3 160.46(9)
I1 U1 U3 99.289(8)
I6 U1 U3 53.837(7)
I2 U1 U3 96.240(9)
I5 U1 U3 54.153(8)
U2 U1 U3 59.710(4)
N1 U2 C12 151.96(13)
N1 U2 C11 153.58(13)
C12 U2 C11 30.20(13)
N1 U2 C13 153.35(13)
C12 U2 C13 30.53(12)
C11 U2 C13 49.51(13)
N1 U2 C15 155.12(13)
C12 U2 C15 49.87(12)
C11 U2 C15 29.82(12)
C13 U2 C15 49.39(13)
N1 U2 C14 155.19(13)
C12 U2 C14 49.80(12)
C11 U2 C14 49.18(13)
C13 U2 C14 29.70(13)
C15 U2 C14 29.86(13)
N1 U2 I1 75.08(9)
C12 U2 I1 120.79(9)
C11 U2 I1 90.71(9)
C13 U2 I1 129.84(9)
C15 U2 I1 80.68(9)
C14 U2 I1 103.11(9)
N1 U2 I4 75.08(9)
C12 U2 I4 85.32(9)
C11 U2 I4 114.98(9)
C13 U2 I4 80.23(9)
C15 U2 I4 129.39(9)
C14 U2 I4 105.61(9)
I1 U2 I4 149.896(9)
N1 U2 I3 74.66(9)
C12 U2 I3 122.07(9)
C11 U2 I3 129.73(9)
C13 U2 I3 91.58(9)
C15 U2 I3 102.54(9)
C14 U2 I3 80.97(9)
I1 U2 I3 95.529(11)
I4 U2 I3 80.350(11)
N1 U2 I2 74.04(9)
C12 U2 I2 85.89(9)
C11 U2 I2 81.58(9)
C13 U2 I2 115.69(9)
C15 U2 I2 107.07(9)
C14 U2 I2 130.46(9)
I1 U2 I2 79.282(11)
I4 U2 I2 88.813(11)
I3 U2 I2 148.562(9)
N1 U2 U3 30.38(9)
C12 U2 U3 138.95(9)
C11 U2 U3 168.69(9)
C13 U2 U3 123.76(9)
C15 U2 U3 156.66(9)
C14 U2 U3 131.16(9)
I1 U2 U3 99.664(9)
I4 U2 U3 53.813(7)
I3 U2 U3 54.118(8)
I2 U2 U3 95.834(9)
N1 U2 U1 29.96(9)
C12 U2 U1 139.30(9)
C11 U2 U1 124.47(9)
C13 U2 U1 169.24(9)
C15 U2 U1 131.45(9)
C14 U2 U1 156.87(9)
I1 U2 U1 53.816(7)
I4 U2 U1 96.969(7)
I3 U2 U1 98.215(7)
I2 U2 U1 53.672(6)
U3 U2 U1 60.305(6)
N1 U3 C21 151.86(13)
N1 U3 C25 154.00(13)
C21 U3 C25 30.14(12)
N1 U3 C22 152.63(13)
C21 U3 C22 30.13(12)
C25 U3 C22 49.46(12)
N1 U3 C23 155.05(13)
C21 U3 C23 49.50(13)
C25 U3 C23 49.27(13)
C22 U3 C23 29.79(14)
N1 U3 C24 156.10(13)
C21 U3 C24 49.43(13)
C25 U3 C24 29.85(14)
C22 U3 C24 49.09(13)
C23 U3 C24 29.63(13)
N1 U3 I4 75.17(9)
C21 U3 I4 124.30(9)
C25 U3 I4 127.33(10)
C22 U3 I4 94.31(9)
C23 U3 I4 79.89(10)
C24 U3 I4 98.59(10)
N1 U3 I6 74.81(9)
C21 U3 I6 84.26(9)
C25 U3 I6 113.58(10)
C22 U3 I6 80.15(9)
C23 U3 I6 106.11(10)
C24 U3 I6 128.81(10)
I4 U3 I6 90.311(10)
N1 U3 I3 74.42(9)
C21 U3 I3 125.09(9)
C25 U3 I3 94.99(9)
C22 U3 I3 129.55(10)
C23 U3 I3 101.15(10)
C24 U3 I3 81.83(10)
I4 U3 I3 80.531(11)
I6 U3 I3 149.200(9)
N1 U3 I5 73.59(9)
C21 U3 I5 84.85(9)
C25 U3 I5 83.27(10)
C22 U3 I5 113.38(9)
C23 U3 I5 131.35(10)
C24 U3 I5 110.29(10)
I4 U3 I5 148.758(9)
I6 U3 I5 80.966(11)
I3 U3 I5 91.734(11)
N1 U3 U2 30.09(9)
C21 U3 U2 178.00(9)
C25 U3 U2 149.06(9)
C22 U3 U2 148.43(9)
C23 U3 U2 128.52(10)
C24 U3 U2 128.84(10)
I4 U3 U2 54.147(7)
I6 U3 U2 96.886(9)
I3 U3 U2 54.079(7)
I5 U3 U2 96.944(9)
N1 U3 U1 29.92(9)
C21 U3 U1 121.95(9)
C25 U3 U1 135.35(10)
C22 U3 U1 132.39(10)
C23 U3 U1 159.81(9)
C24 U3 U1 164.17(10)
I4 U3 U1 96.965(8)
I6 U3 U1 53.782(7)
I3 U3 U1 97.942(8)
I5 U3 U1 53.893(6)
U2 U3 U1 59.985(8)
U1 I1 U2 72.243(9)
U1 I2 U2 71.441(9)
U2 I3 U3 71.803(8)
U3 I4 U2 72.040(8)
U1 I5 U3 71.953(8)
U1 I6 U3 72.381(9)
U2 N1 U1 120.30(16)
U2 N1 U3 119.53(15)
U1 N1 U3 120.09(16)
C2 C1 C5 108.1(4)
C2 C1 C6 126.4(4)
C5 C1 C6 124.7(4)
C2 C1 U1 74.9(2)
C5 C1 U1 74.0(2)
C6 C1 U1 124.9(3)
C3 C2 C1 107.8(4)
C3 C2 C7 125.8(4)
C1 C2 C7 125.7(4)
C3 C2 U1 73.7(2)
C1 C2 U1 75.2(2)
C7 C2 U1 124.2(3)
C2 C3 C4 108.6(4)
C2 C3 C8 124.2(4)
C4 C3 C8 127.0(4)
C2 C3 U1 76.3(2)
C4 C3 U1 75.0(2)
C8 C3 U1 118.9(3)
C3 C4 C5 107.3(4)
C3 C4 C9 127.4(4)
C5 C4 C9 125.1(4)
C3 C4 U1 74.7(2)
C5 C4 U1 75.1(2)
C9 C4 U1 119.7(3)
C1 C5 C4 108.1(4)
C1 C5 C10 124.9(4)
C4 C5 C10 126.4(4)
C1 C5 U1 76.0(2)
C4 C5 U1 74.5(2)
C10 C5 U1 122.5(3)
C15 C11 C12 109.4(4)
C15 C11 C16 124.2(4)
C12 C11 C16 126.0(4)
C15 C11 U2 76.4(2)
C12 C11 U2 74.7(2)
C16 C11 U2 121.6(3)
C11 C12 C13 106.8(4)
C11 C12 C17 126.3(4)
C13 C12 C17 126.9(4)
C11 C12 U2 75.1(2)
C13 C12 U2 76.2(2)
C17 C12 U2 116.9(3)
C14 C13 C12 107.9(4)
C14 C13 C18 124.8(4)
C12 C13 C18 127.0(4)
C14 C13 U2 75.5(2)
C12 C13 U2 73.3(2)
C18 C13 U2 122.6(3)
C13 C14 C15 108.5(4)
C13 C14 C19 125.5(4)
C15 C14 C19 125.1(4)
C13 C14 U2 74.8(2)
C15 C14 U2 74.8(2)
C19 C14 U2 125.3(3)
C11 C15 C14 107.4(4)
C11 C15 C20 126.5(4)
C14 C15 C20 125.2(4)
C11 C15 U2 73.8(2)
C14 C15 U2 75.4(2)
C20 C15 U2 124.7(3)
C25 C21 C22 107.5(4)
C25 C21 C26 126.4(4)
C22 C21 C26 125.9(4)
C25 C21 U3 75.2(2)
C22 C21 U3 75.6(2)
C26 C21 U3 119.2(3)
C23 C22 C21 108.4(4)
C23 C22 C27 123.9(4)
C21 C22 C27 127.4(4)
C23 C22 U3 76.5(2)
C21 C22 U3 74.2(2)
C27 C22 U3 120.3(3)
C22 C23 C24 107.7(4)
C22 C23 C28 124.3(4)
C24 C23 C28 127.1(4)
C22 C23 U3 73.8(2)
C24 C23 U3 75.2(2)
C28 C23 U3 125.1(3)
C25 C24 C23 108.0(4)
C25 C24 C29 125.5(4)
C23 C24 C29 126.0(4)
C25 C24 U3 73.3(2)
C23 C24 U3 75.2(2)
C29 C24 U3 124.2(3)
C21 C25 C24 108.3(4)
C21 C25 C30 126.6(4)
C24 C25 C30 124.7(4)
C21 C25 U3 74.6(2)
C24 C25 U3 76.8(2)
C30 C25 U3 120.4(3)
C33 C32 C31 113.2(6)
C32 C33 C34 115.9(5)
C35 C34 C33 116.0(5)
C34 C35 C36 114.8(5)

loop_
_geom_bond_atom_site_label_1
_geom_bond_atom_site_label_2
_geom_bond_distance
U1 Cnt1 2.455
U2 Cnt2 2.462
U3 Cnt3 2.457
U1 N1 2.152(3)
U1 C3 2.719(4)
U1 C4 2.723(4)
U1 C5 2.730(4)
U1 C2 2.752(4)
U1 C1 2.757(4)
U1 I1 3.1536(4)
U1 I6 3.1599(4)
U1 I2 3.1623(4)
U1 I5 3.1720(4)
U1 U2 3.7211(4)
U1 U3 3.7330(4)
U2 N1 2.138(3)
U2 C12 2.717(4)
U2 C11 2.722(4)
U2 C13 2.755(4)
U2 C15 2.756(4)
U2 C14 2.764(4)
U2 I1 3.1586(4)
U2 I4 3.1617(4)
U2 I3 3.1632(4)
U2 I2 3.2109(4)
U2 U3 3.7107(3)
U3 N1 2.157(3)
U3 C21 2.708(4)
U3 C25 2.716(4)
U3 C22 2.726(4)
U3 C23 2.761(4)
U3 C24 2.761(4)
U3 I4 3.1483(4)
U3 I6 3.1622(4)
U3 I3 3.1648(4)
U3 I5 3.1825(4)
C1 C2 1.420(6)
C1 C5 1.421(6)
C1 C6 1.505(6)
C2 C3 1.417(6)
C2 C7 1.503(6)
C3 C4 1.422(6)
C3 C8 1.517(6)
C4 C5 1.427(6)
C4 C9 1.507(6)
C5 C10 1.500(6)
C11 C15 1.410(6)
C11 C12 1.417(6)
C11 C16 1.523(6)
C12 C13 1.441(6)
C12 C17 1.504(6)
C13 C14 1.415(6)
C13 C18 1.498(6)
C14 C15 1.422(6)
C14 C19 1.502(6)
C15 C20 1.496(6)
C21 C25 1.410(6)
C21 C22 1.412(6)
C21 C26 1.501(6)
C22 C23 1.411(7)
C22 C27 1.511(6)
C23 C24 1.412(6)
C23 C28 1.508(6)
C24 C25 1.411(7)
C24 C29 1.518(6)
C25 C30 1.519(6)
C31 C32 1.511(9)
C32 C33 1.499(8)
C33 C34 1.509(8)
C34 C35 1.480(8)
C35 C36 1.544(9)
